data_7241224
loop_
_publ_author_name
'Zhu, Lixiang'
'Ren, Xiaoyu'
'Du, Juan'
'Wu, Jia-Hong'
'Tan, Jian-Ping'
'Che, Jixing'
'Pan, Jianke'
'Wang, Tianli'

_publ_section_title
;
 A transition-metal-free multicomponent reaction towards constructing
 chiral 2H-1,4-benzoxazine scaffolds
;
_journal_issue 21
_journal_name_full 'Green Chemistry'
_journal_page_first 7506
_journal_page_last 7512
_journal_paper_doi 10.1039/D0GC02134B
_journal_volume 22
_journal_year 2020
_chemical_absolute_configuration ad
_chemical_formula_moiety 'C21 H17 N O2'
_chemical_formula_sum 'C21 H17 N O2'
_chemical_formula_weight 315.36
_space_group_crystal_system orthorhombic
_space_group_IT_number 19
_space_group_name_Hall 'P 2ac 2ab'
_space_group_name_H-M_alt 'P 21 21 21'
_atom_sites_solution_hydrogens geom
_atom_sites_solution_primary direct
_audit_creation_date 2019-06-03
_audit_creation_method
;
Olex2 1.2
(compiled 2016.02.19 svn.r3266 for OlexSys, GUI svn.r5155)
;
_audit_update_record
;
2020-05-18 deposited with the CCDC.	2020-09-03 downloaded from the CCDC.
;
_cell_angle_alpha 90
_cell_angle_beta 90
_cell_angle_gamma 90
_cell_formula_units_Z 4
_cell_length_a 9.61101(18)
_cell_length_b 10.7261(2)
_cell_length_c 15.5952(3)
_cell_measurement_reflns_used 3753
_cell_measurement_temperature 296.63(16)
_cell_measurement_theta_max 71.4930
_cell_measurement_theta_min 4.9450
_cell_volume 1607.69(5)
_computing_cell_refinement 'CrysAlisPro 1.171.39.46e (Rigaku OD, 2018)'
_computing_data_collection 'CrysAlisPro 1.171.39.46e (Rigaku OD, 2018)'
_computing_data_reduction 'CrysAlisPro 1.171.39.46e (Rigaku OD, 2018)'
_computing_molecular_graphics 'Olex2 (Dolomanov et al., 2009)'
_computing_publication_material 'Olex2 (Dolomanov et al., 2009)'
_computing_structure_refinement 'ShelXL (Sheldrick, 2015)'
_computing_structure_solution 'ShelXT (Sheldrick, 2015)'
_diffrn_ambient_environment air
_diffrn_ambient_temperature 296.63(16)
_diffrn_detector 'CCD plate'
_diffrn_detector_area_resol_mean 15.9595
_diffrn_detector_type EosS2
_diffrn_measured_fraction_theta_full 1.000
_diffrn_measured_fraction_theta_max 0.993
_diffrn_measurement_details
;
List of Runs (angles in degrees, time in seconds):

  # Type    Start    End  Width  t~exp~   \w     \q     \k     \f   Frames
#--------------------------------------------------------------------------
  1  \w    -53.00  31.00   1.00    1.00    --  -36.29  57.00 -60.00   84
  2  \w   -106.00  33.00   1.00    1.00    --  -36.29   0.00 -60.00  139
  3  \w      1.00  75.00   1.00    1.00    --   36.29 -99.00-120.00   74
  4  \w     88.00 173.00   1.00    1.61    --  106.21  61.00   0.00   85
  5  \w     79.00 174.00   1.00    1.61    --  106.21  77.00  90.00   95
  6  \w     37.00 109.00   1.00    1.61    --  106.21 -94.00   0.00   72
  7  \w     89.00 175.00   1.00    1.61    --  106.21  45.00 120.00   86
  8  \w     39.00 124.00   1.00    1.61    --  106.21 -61.00 150.00   85
  9  \w     68.00 177.00   1.00    1.61    --  106.21  15.00-120.00  109
 10  \w     37.00 109.00   1.00    1.61    --  106.21 -94.00-120.00   72
 11  \w     57.00 150.00   1.00    1.61    --  106.21 178.00  30.00   93
 12  \w   -104.00 -10.00   1.00    1.00    --  -36.29 -77.00-150.00   94
 13  \w    -31.00  22.00   1.00    1.00    --   36.29 -57.00  60.00   53
;
_diffrn_measurement_device 'four-circle diffractometer'
_diffrn_measurement_device_type 'New Gemini, Dual, Cu at home/near, EosS2'
_diffrn_measurement_method '\w scans'
_diffrn_orient_matrix_type 'CrysAlisPro convention (1999,Acta A55,543-557)'
_diffrn_orient_matrix_UB_11 -0.0829550000
_diffrn_orient_matrix_UB_12 -0.1227356000
_diffrn_orient_matrix_UB_13 0.0044948000
_diffrn_orient_matrix_UB_21 -0.0018229000
_diffrn_orient_matrix_UB_22 -0.0066307000
_diffrn_orient_matrix_UB_23 -0.0986731000
_diffrn_orient_matrix_UB_31 0.1371814000
_diffrn_orient_matrix_UB_32 -0.0742450000
_diffrn_orient_matrix_UB_33 0.0014005000
_diffrn_radiation_monochromator graphite
_diffrn_radiation_probe x-ray
_diffrn_radiation_type CuK\a
_diffrn_radiation_wavelength 1.54184
_diffrn_reflns_av_R_equivalents 0.0400
_diffrn_reflns_av_unetI/netI 0.0366
_diffrn_reflns_Laue_measured_fraction_full 1.000
_diffrn_reflns_Laue_measured_fraction_max 0.993
_diffrn_reflns_limit_h_max 11
_diffrn_reflns_limit_h_min -9
_diffrn_reflns_limit_k_max 13
_diffrn_reflns_limit_k_min -12
_diffrn_reflns_limit_l_max 18
_diffrn_reflns_limit_l_min -18
_diffrn_reflns_number 8852
_diffrn_reflns_point_group_measured_fraction_full 1.000
_diffrn_reflns_point_group_measured_fraction_max 0.983
_diffrn_reflns_theta_full 67.684
_diffrn_reflns_theta_max 71.704
_diffrn_reflns_theta_min 5.004
_diffrn_source 'fine-focus sealed X-ray tube'
_diffrn_source_type 'Enhance (Cu) X-ray Source'
_exptl_absorpt_coefficient_mu 0.667
_exptl_absorpt_correction_T_max 1.00000
_exptl_absorpt_correction_T_min 0.64614
_exptl_absorpt_correction_type multi-scan
_exptl_absorpt_process_details
;
CrysAlisPro 1.171.39.46e (Rigaku Oxford Diffraction, 2018)
Empirical absorption correction using spherical harmonics,
 implemented in SCALE3 ABSPACK scaling algorithm.
;
_exptl_crystal_colour 'clear yellowish yellow'
_exptl_crystal_colour_lustre clear
_exptl_crystal_colour_modifier yellowish
_exptl_crystal_colour_primary yellow
_exptl_crystal_density_diffrn 1.303
_exptl_crystal_description block
_exptl_crystal_F_000 664
_exptl_crystal_size_max 0.5
_exptl_crystal_size_mid 0.3
_exptl_crystal_size_min 0.3
_refine_diff_density_max 0.333
_refine_diff_density_min -0.628
_refine_diff_density_rms 0.162
_refine_ls_abs_structure_details
;
 Flack x determined using 1167 quotients [(I+)-(I-)]/[(I+)+(I-)]
 (Parsons, Flack and Wagner, Acta Cryst. B69 (2013) 249-259).
;
_refine_ls_abs_structure_Flack -0.03(16)
_refine_ls_extinction_method none
_refine_ls_goodness_of_fit_ref 1.115
_refine_ls_hydrogen_treatment constr
_refine_ls_matrix_type full
_refine_ls_number_parameters 217
_refine_ls_number_reflns 3096
_refine_ls_number_restraints 0
_refine_ls_restrained_S_all 1.115
_refine_ls_R_factor_all 0.0748
_refine_ls_R_factor_gt 0.0726
_refine_ls_shift/su_max 0.000
_refine_ls_shift/su_mean 0.000
_refine_ls_structure_factor_coef Fsqd
_refine_ls_weighting_details 'w=1/[\s^2^(Fo^2^)+(0.1206P)^2^] where P=(Fo^2^+2Fc^2^)/3'
_refine_ls_weighting_scheme calc
_refine_ls_wR_factor_gt 0.1591
_refine_ls_wR_factor_ref 0.1640
_reflns_Friedel_coverage 0.719
_reflns_Friedel_fraction_full 1.000
_reflns_Friedel_fraction_max 0.970
_reflns_number_gt 2935
_reflns_number_total 3096
_reflns_threshold_expression 'I > 2\s(I)'
_cod_data_source_file d0gc02134b2.cif
_cod_data_source_block wtl-zlx-p1
_cod_depositor_comments 'Adding full bibliography for 7241224--7241225.cif.'
_cod_original_cell_volume 1607.68(6)
_cod_database_code 7241224
_shelx_space_group_comment
;
The symmetry employed for this shelxl refinement is uniquely defined
by the following loop, which should always be used as a source of
symmetry information in preference to the above space-group names.
They are only intended as comments.
;
_reflns_odcompleteness_completeness 99.94
_reflns_odcompleteness_iscentric 1
_reflns_odcompleteness_theta 66.97
_olex2_refinement_description
;
1. Fixed Uiso
 At 1.2 times of:
  All C(H) groups, All N(H) groups
2.a Ternary CH refined with riding coordinates:
 C008(H008), C009(H009)
2.b Aromatic/amide H refined with riding coordinates:
 N003(H003), C005(H005), C00A(H00A), C00B(H00B), C00D(H00D), C00E(H00E),
 C00F(H00F), C00H(H00H), C00I(H00I), C00J(H00J), C00K(H00K), C00L(H00L),
 C00M(H00M), C00N(H00N), C00O(H00O)
;
_shelx_shelxl_version_number 2014/7
_olex2_date_sample_data_collection 2019-06-03
_olex2_submission_special_instructions 'No special instructions were received'
_oxdiff_exptl_absorpt_empirical_details
;
Empirical correction (ABSPACK) includes:
- Absorption correction using spherical harmonics
- Frame scaling
- Detector area scaling
;
_oxdiff_exptl_absorpt_empirical_full_max 1.606
_oxdiff_exptl_absorpt_empirical_full_min 0.776

loop_
_space_group_symop_operation_xyz
'x, y, z'
'-x+1/2, -y, z+1/2'
'-x, y+1/2, -z+1/2'
'x+1/2, -y+1/2, -z'

loop_
_atom_site_label
_atom_site_type_symbol
_atom_site_fract_x
_atom_site_fract_y
_atom_site_fract_z
_atom_site_U_iso_or_equiv
_atom_site_adp_type
_atom_site_occupancy
_atom_site_site_symmetry_order
_atom_site_calc_flag
_atom_site_refinement_flags_posn
_atom_site_refinement_flags_adp
_atom_site_refinement_flags_occupancy
_atom_site_disorder_assembly
_atom_site_disorder_group
O001 O -0.1707(2) -0.6481(2) -0.32731(13) 0.0464(5) Uani 1 1 d . . . . .
O002 O -0.0242(2) -0.5569(2) -0.45917(17) 0.0546(6) Uani 1 1 d . . . . .
N003 N -0.3160(3) -0.7274(2) -0.47375(14) 0.0410(5) Uani 1 1 d . . . . .
H003 H -0.3416 -0.7405 -0.5258 0.049 Uiso 1 1 calc R . . . .
C004 C -0.1389(3) -0.5121(3) -0.45073(18) 0.0400(6) Uani 1 1 d . . . . .
C005 C -0.5434(3) -0.7641(3) -0.35465(19) 0.0446(6) Uani 1 1 d . . . . .
H005 H -0.5077 -0.8302 -0.3863 0.053 Uiso 1 1 calc R . . . .
C006 C -0.4840(3) -0.6475(2) -0.36191(16) 0.0353(6) Uani 1 1 d . . . . .
C007 C -0.1869(3) -0.4075(2) -0.50606(18) 0.0389(6) Uani 1 1 d . . . . .
C008 C -0.2387(3) -0.5622(3) -0.38269(16) 0.0385(6) Uani 1 1 d . . . . .
H008 H -0.2709 -0.4916 -0.3480 0.046 Uiso 1 1 calc R . . . .
C009 C -0.3672(3) -0.6219(3) -0.42597(16) 0.0363(6) Uani 1 1 d . . . . .
H009 H -0.4029 -0.5615 -0.4677 0.044 Uiso 1 1 calc R . . . .
C00A C -0.2922(4) -0.3259(3) -0.4817(2) 0.0500(7) Uani 1 1 d . . . . .
H00A H -0.3373 -0.3368 -0.4294 0.060 Uiso 1 1 calc R . . . .
C00B C -0.6484(3) -0.5701(4) -0.2576(2) 0.0544(8) Uani 1 1 d . . . . .
H00B H -0.6833 -0.5045 -0.2251 0.065 Uiso 1 1 calc R . . . .
C00C C -0.2236(3) -0.8074(3) -0.43251(18) 0.0407(6) Uani 1 1 d . . . . .
C00D C -0.1226(4) -0.3904(3) -0.58538(19) 0.0498(7) Uani 1 1 d . . . . .
H00D H -0.0524 -0.4444 -0.6028 0.060 Uiso 1 1 calc R . . . .
C00E C -0.5377(3) -0.5505(3) -0.3125(2) 0.0462(7) Uani 1 1 d . . . . .
H00E H -0.4984 -0.4715 -0.3165 0.055 Uiso 1 1 calc R . . . .
C00F C -0.1995(3) -0.9278(3) -0.4615(2) 0.0511(7) Uani 1 1 d . . . . .
H00F H -0.2483 -0.9577 -0.5087 0.061 Uiso 1 1 calc R . . . .
C00G C -0.1493(3) -0.7648(3) -0.36108(19) 0.0430(6) Uani 1 1 d . . . . .
C00H C -0.2662(4) -0.2128(3) -0.6133(2) 0.0608(9) Uani 1 1 d . . . . .
H00H H -0.2929 -0.1478 -0.6491 0.073 Uiso 1 1 calc R . . . .
C00I C -0.1032(4) -1.0041(3) -0.4209(3) 0.0625(10) Uani 1 1 d . . . . .
H00I H -0.0878 -1.0844 -0.4414 0.075 Uiso 1 1 calc R . . . .
C00J C -0.3301(4) -0.2280(3) -0.5353(3) 0.0605(9) Uani 1 1 d . . . . .
H00J H -0.3991 -0.1726 -0.5182 0.073 Uiso 1 1 calc R . . . .
C00K C -0.0532(3) -0.8419(4) -0.3205(2) 0.0577(9) Uani 1 1 d . . . . .
H00K H -0.0041 -0.8130 -0.2732 0.069 Uiso 1 1 calc R . . . .
C00L C -0.7072(4) -0.6871(4) -0.2511(2) 0.0573(8) Uani 1 1 d . . . . .
H00L H -0.7810 -0.7008 -0.2136 0.069 Uiso 1 1 calc R . . . .
C00M C -0.1633(4) -0.2929(4) -0.6384(2) 0.0609(9) Uani 1 1 d . . . . .
H00M H -0.1204 -0.2821 -0.6914 0.073 Uiso 1 1 calc R . . . .
C00N C -0.6561(3) -0.7838(3) -0.3005(2) 0.0560(8) Uani 1 1 d . . . . .
H00N H -0.6971 -0.8622 -0.2975 0.067 Uiso 1 1 calc R . . . .
C00O C -0.0306(4) -0.9620(4) -0.3507(3) 0.0686(11) Uani 1 1 d . . . . .
H00O H 0.0334 -1.0136 -0.3236 0.082 Uiso 1 1 calc R . . . .

loop_
_atom_site_aniso_label
_atom_site_aniso_U_11
_atom_site_aniso_U_22
_atom_site_aniso_U_33
_atom_site_aniso_U_23
_atom_site_aniso_U_13
_atom_site_aniso_U_12
O001 0.0425(11) 0.0544(12) 0.0423(9) 0.0031(9) -0.0082(8) -0.0026(9)
O002 0.0375(12) 0.0520(12) 0.0744(14) 0.0058(10) 0.0108(10) 0.0023(10)
N003 0.0380(12) 0.0487(13) 0.0365(10) -0.0029(9) -0.0014(9) -0.0005(10)
C004 0.0326(14) 0.0398(13) 0.0475(14) -0.0058(11) 0.0035(11) -0.0045(11)
C005 0.0406(14) 0.0459(14) 0.0473(14) -0.0015(11) 0.0025(12) -0.0068(12)
C006 0.0279(12) 0.0434(13) 0.0346(11) 0.0039(10) -0.0031(9) 0.0028(10)
C007 0.0353(13) 0.0355(12) 0.0461(13) -0.0041(10) 0.0062(11) -0.0073(10)
C008 0.0334(14) 0.0424(14) 0.0395(12) -0.0012(10) -0.0001(10) -0.0026(11)
C009 0.0319(13) 0.0414(13) 0.0357(11) 0.0044(10) 0.0015(10) -0.0005(10)
C00A 0.0461(17) 0.0444(14) 0.0596(17) 0.0033(13) 0.0133(14) -0.0001(13)
C00B 0.0408(16) 0.0628(19) 0.0597(17) -0.0040(15) 0.0098(13) 0.0108(14)
C00C 0.0305(13) 0.0475(15) 0.0440(13) 0.0050(11) 0.0085(11) -0.0010(11)
C00D 0.0541(17) 0.0500(16) 0.0454(14) -0.0064(12) 0.0108(14) -0.0020(14)
C00E 0.0397(15) 0.0433(15) 0.0556(16) 0.0022(12) 0.0066(13) 0.0044(12)
C00F 0.0407(16) 0.0493(16) 0.0634(17) -0.0024(13) 0.0152(14) -0.0013(14)
C00G 0.0322(13) 0.0496(15) 0.0473(13) 0.0081(12) 0.0029(11) -0.0041(11)
C00H 0.068(2) 0.0513(18) 0.0630(19) 0.0114(15) -0.0059(16) -0.0061(16)
C00I 0.0456(18) 0.0505(19) 0.091(3) 0.0084(18) 0.0246(19) 0.0065(15)
C00J 0.0491(19) 0.0442(16) 0.088(2) 0.0085(16) 0.0080(17) 0.0056(14)
C00K 0.0341(15) 0.072(2) 0.0672(19) 0.0223(17) -0.0074(14) -0.0049(15)
C00L 0.0403(16) 0.077(2) 0.0552(16) 0.0059(16) 0.0109(13) -0.0039(15)
C00M 0.080(2) 0.0589(19) 0.0441(14) 0.0030(14) 0.0092(16) -0.0087(18)
C00N 0.0499(19) 0.0543(17) 0.0637(18) 0.0037(15) 0.0114(15) -0.0142(14)
C00O 0.0426(18) 0.062(2) 0.101(3) 0.030(2) 0.0105(19) 0.0109(15)

loop_
_atom_type_symbol
_atom_type_description
_atom_type_scat_dispersion_real
_atom_type_scat_dispersion_imag
_atom_type_scat_source
C C 0.0181 0.0091 'International Tables Vol C Tables 4.2.6.8 and 6.1.1.4'
H H 0.0000 0.0000 'International Tables Vol C Tables 4.2.6.8 and 6.1.1.4'
N N 0.0311 0.0180 'International Tables Vol C Tables 4.2.6.8 and 6.1.1.4'
O O 0.0492 0.0322 'International Tables Vol C Tables 4.2.6.8 and 6.1.1.4'

loop_
_geom_angle_atom_site_label_1
_geom_angle_atom_site_label_2
_geom_angle_atom_site_label_3
_geom_angle
_geom_angle_site_symmetry_1
_geom_angle_site_symmetry_3
_geom_angle_publ_flag
C00G O001 C008 115.2(2) . . ?
C009 N003 H003 121.2 . . ?
C00C N003 H003 121.2 . . ?
C00C N003 C009 117.5(2) . . ?
O002 C004 C007 121.3(3) . . ?
O002 C004 C008 120.5(3) . . ?
C007 C004 C008 118.2(2) . . ?
C006 C005 H005 119.7 . . ?
C006 C005 C00N 120.7(3) . . ?
C00N C005 H005 119.7 . . ?
C005 C006 C009 121.4(3) . . ?
C005 C006 C00E 118.6(3) . . ?
C00E C006 C009 119.9(2) . . ?
C00A C007 C004 122.8(3) . . ?
C00A C007 C00D 118.8(3) . . ?
C00D C007 C004 118.4(3) . . ?
O001 C008 C004 111.1(2) . . ?
O001 C008 H008 108.0 . . ?
O001 C008 C009 111.3(2) . . ?
C004 C008 H008 108.0 . . ?
C004 C008 C009 110.1(2) . . ?
C009 C008 H008 108.0 . . ?
N003 C009 C006 116.6(2) . . ?
N003 C009 C008 106.2(2) . . ?
N003 C009 H009 107.2 . . ?
C006 C009 C008 112.1(2) . . ?
C006 C009 H009 107.2 . . ?
C008 C009 H009 107.2 . . ?
C007 C00A H00A 120.0 . . ?
C00J C00A C007 120.1(3) . . ?
C00J C00A H00A 120.0 . . ?
C00E C00B H00B 120.0 . . ?
C00L C00B H00B 120.0 . . ?
C00L C00B C00E 120.0(3) . . ?
N003 C00C C00G 119.5(3) . . ?
C00F C00C N003 122.0(3) . . ?
C00F C00C C00G 118.5(3) . . ?
C007 C00D H00D 119.9 . . ?
C00M C00D C007 120.2(3) . . ?
C00M C00D H00D 119.9 . . ?
C006 C00E H00E 119.5 . . ?
C00B C00E C006 120.9(3) . . ?
C00B C00E H00E 119.5 . . ?
C00C C00F H00F 119.6 . . ?
C00I C00F C00C 120.8(4) . . ?
C00I C00F H00F 119.6 . . ?
O001 C00G C00C 121.7(3) . . ?
O001 C00G C00K 117.8(3) . . ?
C00K C00G C00C 120.4(3) . . ?
C00J C00H H00H 119.9 . . ?
C00M C00H H00H 119.9 . . ?
C00M C00H C00J 120.2(3) . . ?
C00F C00I H00I 119.7 . . ?
C00O C00I C00F 120.5(4) . . ?
C00O C00I H00I 119.7 . . ?
C00A C00J H00J 119.8 . . ?
C00H C00J C00A 120.4(3) . . ?
C00H C00J H00J 119.8 . . ?
C00G C00K H00K 120.0 . . ?
C00O C00K C00G 120.1(4) . . ?
C00O C00K H00K 120.0 . . ?
C00B C00L H00L 120.2 . . ?
C00B C00L C00N 119.7(3) . . ?
C00N C00L H00L 120.2 . . ?
C00D C00M H00M 119.8 . . ?
C00H C00M C00D 120.4(3) . . ?
C00H C00M H00M 119.8 . . ?
C005 C00N H00N 119.9 . . ?
C00L C00N C005 120.1(3) . . ?
C00L C00N H00N 119.9 . . ?
C00I C00O C00K 119.7(3) . . ?
C00I C00O H00O 120.1 . . ?
C00K C00O H00O 120.1 . . ?

loop_
_geom_bond_atom_site_label_1
_geom_bond_atom_site_label_2
_geom_bond_distance
_geom_bond_site_symmetry_2
_geom_bond_publ_flag
O001 C008 1.422(3) . ?
O001 C00G 1.374(4) . ?
O002 C004 1.210(4) . ?
N003 H003 0.8600 . ?
N003 C009 1.442(4) . ?
N003 C00C 1.392(4) . ?
C004 C007 1.488(4) . ?
C004 C008 1.528(4) . ?
C005 H005 0.9300 . ?
C005 C006 1.379(4) . ?
C005 C00N 1.389(4) . ?
C006 C009 1.528(3) . ?
C006 C00E 1.394(4) . ?
C007 C00A 1.391(4) . ?
C007 C00D 1.395(4) . ?
C008 H008 0.9800 . ?
C008 C009 1.546(4) . ?
C009 H009 0.9800 . ?
C00A H00A 0.9300 . ?
C00A C00J 1.391(5) . ?
C00B H00B 0.9300 . ?
C00B C00E 1.382(4) . ?
C00B C00L 1.380(5) . ?
C00C C00F 1.389(4) . ?
C00C C00G 1.400(4) . ?
C00D H00D 0.9300 . ?
C00D C00M 1.390(5) . ?
C00E H00E 0.9300 . ?
C00F H00F 0.9300 . ?
C00F C00I 1.388(5) . ?
C00G C00K 1.392(4) . ?
C00H H00H 0.9300 . ?
C00H C00J 1.372(6) . ?
C00H C00M 1.367(6) . ?
C00I H00I 0.9300 . ?
C00I C00O 1.375(6) . ?
C00J H00J 0.9300 . ?
C00K H00K 0.9300 . ?
C00K C00O 1.388(6) . ?
C00L H00L 0.9300 . ?
C00L C00N 1.382(5) . ?
C00M H00M 0.9300 . ?
C00N H00N 0.9300 . ?
C00O H00O 0.9300 . ?
